data_4516260
loop_
_publ_author_name
'Li, Peng'
'Arman, Hadi D.'
'Wang, Hailong'
'Weng, Linhong'
'Alfooty, Khalid'
'Angawi, Rehab F.'
'Chen, Banglin'

_publ_section_title
;
 Solvent Dependent Structures of Melamine: Porous or Nonporous?
;
_journal_issue 4
_journal_name_full 'Crystal Growth &amp; Design'
_journal_page_first 1871
_journal_paper_doi 10.1021/acs.cgd.5b00039
_journal_volume 15
_journal_year 2015
_chemical_formula_moiety '2(C3 H6 N6), C7 H8'
_chemical_formula_sum 'C13 H20 N12'
_chemical_formula_weight 344.38
_chemical_name_common Melamine
_space_group_IT_number 80
_space_group_name_Hall 'I 4bw'
_space_group_name_H-M_alt 'I 41'
_symmetry_cell_setting tetragonal
_symmetry_space_group_name_Hall 'I 4bw'
_symmetry_space_group_name_H-M 'I 41'
_atom_sites_solution_hydrogens geom
_atom_sites_solution_primary direct
_atom_sites_solution_secondary difmap
_audit_creation_method SHELXL-97
_cell_angle_alpha 90.00
_cell_angle_beta 90.00
_cell_angle_gamma 90.00
_cell_formula_units_Z 8
_cell_length_a 12.2365(8)
_cell_length_b 12.2365(8)
_cell_length_c 24.574(3)
_cell_measurement_reflns_used 6625
_cell_measurement_temperature 100(2)
_cell_volume 3679.5(6)
_computing_structure_refinement 'SHELXL-97 (Sheldrick, 1997)'
_computing_structure_solution 'SHELXS-97 (Sheldrick, 1990)'
_diffrn_ambient_temperature 100(2)
_diffrn_measured_fraction_theta_full 1.000
_diffrn_measured_fraction_theta_max 1.000
_diffrn_radiation_monochromator graphite
_diffrn_radiation_source 'fine-focus sealed tube'
_diffrn_radiation_type MoK\a
_diffrn_radiation_wavelength 0.71073
_diffrn_reflns_av_R_equivalents 0.0544
_diffrn_reflns_av_sigmaI/netI 0.1226
_diffrn_reflns_limit_h_max 13
_diffrn_reflns_limit_h_min -9
_diffrn_reflns_limit_k_max 12
_diffrn_reflns_limit_k_min -13
_diffrn_reflns_limit_l_max 27
_diffrn_reflns_limit_l_min -23
_diffrn_reflns_number 9511
_diffrn_reflns_theta_full 75.92
_diffrn_reflns_theta_max 75.92
_diffrn_reflns_theta_min 5.11
_diffrn_standards_decay_% <1
_diffrn_standards_interval_count 0
_diffrn_standards_number 0
_exptl_absorpt_coefficient_mu 0.086
_exptl_absorpt_correction_T_max 0.987
_exptl_absorpt_correction_T_min 0.961
_exptl_absorpt_correction_type multi-scan
_exptl_absorpt_process_details 'ABSCOR (Higashi, 1995)'
_exptl_crystal_colour colourless
_exptl_crystal_density_diffrn 1.243
_exptl_crystal_density_method 'not measured'
_exptl_crystal_description platelet
_exptl_crystal_F_000 1456
_exptl_crystal_size_max 0.40
_exptl_crystal_size_mid 0.30
_exptl_crystal_size_min 0.10
_refine_diff_density_max 0.700
_refine_diff_density_min -0.450
_refine_diff_density_rms 0.203
_refine_ls_extinction_method none
_refine_ls_goodness_of_fit_ref 1.981
_refine_ls_hydrogen_treatment mixed
_refine_ls_matrix_type full
_refine_ls_number_parameters 73
_refine_ls_number_reflns 1881
_refine_ls_number_restraints 1
_refine_ls_restrained_S_all 1.981
_refine_ls_R_factor_all 0.1036
_refine_ls_R_factor_gt 0.1025
_refine_ls_shift/su_max 0.003
_refine_ls_shift/su_mean 0.004
_refine_ls_structure_factor_coef Fsqd
_refine_ls_weighting_details 'calc w=1/[\s^2^(Fo^2^)+(0.1000P)^2^+0.0000P] where P=(Fo^2^+2Fc^2^)/3'
_refine_ls_weighting_scheme calc
_refine_ls_wR_factor_gt 0.1758
_refine_ls_wR_factor_ref 0.1954
_reflns_number_gt 1473
_reflns_number_total 1881
_reflns_threshold_expression >2sigma(I)
_cod_data_source_file cg5b00039_si_004.cif
_cod_data_source_block MA-2-Toluene
_cod_database_code 4516260

loop_
_symmetry_equiv_pos_as_xyz
'x, y, z'
'-x+1/2, -y+1/2, z+1/2'
'-y, x+1/2, z+1/4'
'y+1/2, -x, z+3/4'
'x+1/2, y+1/2, z+1/2'
'-x+1, -y+1, z+1'
'-y+1/2, x+1, z+3/4'
'y+1, -x+1/2, z+5/4'

loop_
_atom_site_label
_atom_site_type_symbol
_atom_site_fract_x
_atom_site_fract_y
_atom_site_fract_z
_atom_site_U_iso_or_equiv
_atom_site_adp_type
_atom_site_occupancy
_atom_site_symmetry_multiplicity
_atom_site_calc_flag
N12 N 0.244(2) 0.142(2) 0.0126(10) 0.034(7) Uani 1 1 d
C6 C 0.362(2) -0.161(2) -0.2848(12) 0.055(9) Uani 1 1 d
N11 N 0.3557(17) -0.2563(17) -0.2596(8) 0.035(5) Uani 1 1 d
N10 N 0.440(2) 0.138(2) 0.0164(12) 0.037(8) Uani 1 1 d
N9 N 0.3646(16) -0.0622(16) -0.2627(9) 0.029(5) Uani 1 1 d
N8 N 0.3453(19) 0.1392(17) -0.0721(9) 0.027(7) Uani 1 1 d
N7 N 0.334(2) 0.1414(18) 0.0964(10) 0.026(8) Uani 1 1 d
N6 N 0.3512(19) -0.158(2) -0.3389(10) 0.034(8) Uani 1 1 d
N5 N 0.3571(15) -0.1600(18) -0.1790(9) 0.035(7) Uani 1 1 d
C5 C 0.359(2) -0.064(2) -0.2069(12) 0.053(9) Uani 1 1 d
C4 C 0.433(2) 0.139(2) -0.0368(11) 0.026(8) Uani 1 1 d
C3 C 0.358(2) -0.250(3) -0.2042(11) 0.026(8) Uani 1 1 d
N4 N 0.155(2) 0.135(2) -0.0695(11) 0.037(8) Uani 1 1 d
N3 N 0.3539(19) -0.3458(19) -0.1772(11) 0.029(6) Uani 1 1 d
C2 C 0.335(3) 0.142(2) 0.0411(12) 0.027(11) Uani 1 1 d
N2 N 0.531(2) 0.138(3) -0.0614(11) 0.027(10) Uani 1 1 d
N1 N 0.3545(18) 0.0328(17) -0.1776(9) 0.026(6) Uani 1 1 d
C1 C 0.249(3) 0.139(2) -0.0394(12) 0.027(9) Uani 1 1 d
H26 H 0.27104 0.14044 0.11463 0.11 Uiso 1 1 d
H27 H 0.39614 0.13787 0.11134 0.11 Uiso 1 1 d
H28 H 0.40447 -0.16470 -0.36432 0.11 Uiso 1 1 d
H29 H 0.28896 -0.14881 -0.35641 0.11 Uiso 1 1 d
H30 H 0.15115 0.135(3) -0.10660 0.11 Uiso 1 1 d
H31 H 0.08260 0.135(3) -0.05682 0.11 Uiso 1 1 d
H32 H 0.3539(19) -0.4108(19) -0.1942(11) 0.11 Uiso 1 1 d
H33 H 0.3539(19) -0.3458(19) -0.14126 0.11 Uiso 1 1 d
H34 H 0.54465 0.138(3) -0.09756 0.11 Uiso 1 1 d
H35 H 0.59835 0.138(3) -0.04557 0.11 Uiso 1 1 d
H36 H 0.29421 0.06626 -0.16801 0.11 Uiso 1 1 d
H37 H 0.41119 0.07080 -0.16575 0.11 Uiso 1 1 d
C7 C 0.8719(19) 0.1240(19) 0.5145(10) 0.0721(5) Uani 1 1 d
C8 C 0.9892(2) 0.1240(19) 0.5165(10) 0.026(5) Uani 1 1 d
C9 C 1.0590(19) 0.1246(19) 0.4709(10) 0.026(5) Uani 1 1 d
C10 C 1.1719(18) 0.1248(19) 0.4710(10) 0.026(5) Uani 1 1 d
C11 C 1.2419(18) 0.1248(19) 0.5160(10) 0.027(3) Uani 1 1 d
C12 C 1.1721(18) 0.1242(18) 0.5616(10) 0.026(5) Uani 1 1 d
C13 C 1.0592(19) 0.1240(19) 0.5615(10) 0.026(5) Uani 1 1 d
H38 H 0.84009 0.03919 0.52531 0.11 Uiso 1 1 d
H39 H 0.84377 0.14680 0.47179 0.11 Uiso 1 1 d
H40 H 0.83874 0.18613 0.54493 0.11 Uiso 1 1 d
H41 H 1.02110 0.12504 0.44016 0.11 Uiso 1 1 d
H42 H 1.20863 0.12504 0.44016 0.11 Uiso 1 1 d
H43 H 1.33427 0.12529 0.50977 0.11 Uiso 1 1 d
H44 H 1.20806 0.12385 0.60441 0.11 Uiso 1 1 d
H45 H 1.02394 0.12386 0.60448 0.11 Uiso 1 1 d

loop_
_atom_site_aniso_label
_atom_site_aniso_U_11
_atom_site_aniso_U_22
_atom_site_aniso_U_33
_atom_site_aniso_U_23
_atom_site_aniso_U_13
_atom_site_aniso_U_12
N1 0.0165(9) 0.0241(9) 0.0377(12) -0.0021(8) 0.0005(8) -0.0004(7)
N2 0.0169(9) 0.0235(9) 0.0395(12) 0.0013(7) 0.0012(8) 0.0003(9)
N3 0.0178(9) 0.0328(11) 0.0353(12) -0.0005(5) 0.0014(8) -0.0008(7)
N4 0.0169(10) 0.0533(15) 0.0408(13) 0.0016(11) 0.0001(9) 0.0010(9)
N5 0.0164(10) 0.0478(13) 0.0405(13) -0.0019(6) 0.0025(3) -0.0020(2)
N6 0.0183(10) 0.0484(14) 0.0364(12) -0.0010(10) 0.0000(9) -0.0010(9)
N7 0.0166(9) 0.0242(9) 0.0372(12) -0.0026(8) 0.0005(8) -0.0004(7)
N8 0.0171(9) 0.0237(9) 0.0391(12) 0.0011(8) 0.0012(6) 0.0003(4)
N9 0.0179(9) 0.0328(11) 0.0359(12) -0.0004(9) 0.0014(8) -0.0008(7)
N10 0.0166(10) 0.0537(15) 0.0405(13) 0.0016(11) 0.0001(9) 0.0010(9)
N11 0.0161(10) 0.0479(13) 0.0404(13) -0.0018(11) 0.0023(6) -0.0020(3)
N12 0.0180(10) 0.0482(14) 0.0362(12) -0.0013(10) 0.0000(9) -0.0010(9)
C1 0.0184(11) 0.0194(11) 0.0428(14) 0.0028(9) 0.0025(9) 0.0003(8)
C2 0.0188(11) 0.0196(11) 0.0425(14) 0.0024(9) 0.0026(2) 0.0005(5)
C3 0.0186(10) 0.0228(11) 0.0379(13) 0.0003(9) 0.0005(6) -0.0014(7)
C4 0.0192(10) 0.0208(10) 0.0391(13) -0.0022(9) 0.0006(9) 0.0007(8)
C5 0.092(4) 0.032(3) 0.034(2) -0.011(2) -0.016(2) 0.004(2)
N13 0.083(3) 0.0316(19) 0.047(2) -0.0130(17) -0.017(2) 0.0058(19)
C6 0.087(4) 0.028(4) 0.049(3) -0.014(3) -0.015(3) 0.014(3)
C7 0.093(5) 0.039(3) 0.0830(4) -0.023(3) -0.037(4) -0.002(3)
C8 0.0187(11) 0.0190(11) 0.0421(14) 0.0026(9) 0.0025(9) 0.0003(8)
C9 0.0184(11) 0.0195(11) 0.0426(14) 0.0021(7) 0.0020(4) 0.0004(2)
C10 0.0181(10) 0.0221(11) 0.0379(13) 0.0008(2) 0.0005(9) -0.0014(8)
C11 0.0197(10) 0.0204(10) 0.0390(13) -0.0025(9) 0.0006(8) 0.0007(5)
C12 0.0189(10) 0.0226(11) 0.0375(13) 0.0008(4) 0.0005(2) -0.0014(3)
C13 0.0192(10) 0.0200(10) 0.0391(13) -0.0025(9) 0.0006(6) 0.0007(1)

loop_
_atom_type_symbol
_atom_type_description
_atom_type_scat_dispersion_real
_atom_type_scat_dispersion_imag
_atom_type_scat_source
C C 0.0181 0.0091 'International Tables Vol C Tables 4.2.6.8 and 6.1.1.4'
H H 0.0000 0.0000 'International Tables Vol C Tables 4.2.6.8 and 6.1.1.4'
N N 0.0311 0.0180 'International Tables Vol C Tables 4.2.6.8 and 6.1.1.4'
O O 0.0492 0.0322 'International Tables Vol C Tables 4.2.6.8 and 6.1.1.4'

loop_
_geom_angle_atom_site_label_1
_geom_angle_atom_site_label_2
_geom_angle_atom_site_label_3
_geom_angle
C1 N12 C2 119(3)
N11 C6 N9 128(3)
N11 C6 N6 119(3)
N9 C6 N6 113(3)
C6 N11 C3 115(3)
C4 N10 C2 112(3)
C6 N9 C5 113(3)
C4 N8 C1 107(2)
C3 N5 C5 120(3)
N9 C5 N5 121(3)
N9 C5 N1 121(3)
N5 C5 N1 118(3)
N10 C4 N2 113(3)
N10 C4 N8 132(3)
N2 C4 N8 114(3)
N5 C3 N11 123(3)
N5 C3 N3 121(3)
N11 C3 N3 116(3)
N12 C2 N7 121(3)
N12 C2 N10 123(3)
N7 C2 N10 116(3)
N12 C1 N4 120(3)
N12 C1 N8 127(3)
N4 C1 N8 113(3)

loop_
_geom_bond_atom_site_label_1
_geom_bond_atom_site_label_2
_geom_bond_distance
N12 C1 1.28(3)
N12 C2 1.32(4)
C6 N11 1.32(4)
C6 N9 1.33(3)
C6 N6 1.34(4)
N11 C3 1.36(3)
N10 C4 1.31(4)
N10 C2 1.42(4)
N9 C5 1.37(4)
N8 C4 1.38(4)
N8 C1 1.43(4)
N7 C2 1.36(4)
N5 C3 1.26(3)
N5 C5 1.36(3)
C5 N1 1.39(3)
C4 N2 1.34(4)
C3 N3 1.35(4)
N4 C1 1.36(4)
